data_2225828
loop_
_publ_author_name
'Bon, Vladimir V.'
'Dudko, Anatolij V.'
'Kozachkova, Alexandra N.'
'Pekhnyo, Vasily I.'
'Tsaryk, Natalia V.'

_publ_section_title
;
 Bis[(1-ammonioethane-1,1-diyl)diphosphonato-\k^2^<i>O</i>,<i>O</i>']diaquanickel(II)
 nonahydrate
;
_journal_coeditor_code EZ2208
_journal_issue 5
_journal_name_full 'Acta Crystallographica Section E'
_journal_page_first m591
_journal_page_last m592
_journal_paper_doi 10.1107/S160053681001531X
_journal_volume 66
_journal_year 2010
_chemical_formula_iupac '[Ni (C2 H8 N1 O6 P2)2 (H2 O)2], 9H2 O'
_chemical_formula_moiety 'C4 H20 N2 Ni O14 P4, 9(H2 O)'
_chemical_formula_sum 'C4 H38 N2 Ni O23 P4'
_chemical_formula_weight 664.95
_chemical_name_systematic
;
Bis[(1-ammonioethane-1,1-diyl)diphosphonato-
\k^2^<i>O</i>,<i>O</i>']diaquanickel(II) nonahydrate
;
_space_group_IT_number 14
_symmetry_cell_setting monoclinic
_symmetry_space_group_name_Hall '-P 2ybc'
_symmetry_space_group_name_H-M 'P 1 21/c 1'
_atom_sites_solution_hydrogens geom
_atom_sites_solution_primary direct
_atom_sites_solution_secondary difmap
_audit_creation_method SHELXL-97
_cell_angle_alpha 90.00
_cell_angle_beta 106.1689(11)
_cell_angle_gamma 90.00
_cell_formula_units_Z 4
_cell_length_a 15.1408(3)
_cell_length_b 13.1972(3)
_cell_length_c 12.9344(3)
_cell_measurement_reflns_used 9144
_cell_measurement_temperature 173(2)
_cell_measurement_theta_max 28.39
_cell_measurement_theta_min 2.25
_cell_volume 2482.27(10)
_computing_cell_refinement 'SAINT (Bruker, 2005)'
_computing_data_collection 'APEX2 (Bruker, 2005)'
_computing_data_reduction 'SAINT (Bruker, 2005)'
_computing_molecular_graphics 'SHELXTL (Sheldrick, 2008)'
_computing_publication_material 'publCIF (Westrip, 2010)'
_computing_structure_refinement 'SHELXL97 (Sheldrick, 2008)'
_computing_structure_solution 'SHELXS97 (Sheldrick, 2008)'
_diffrn_ambient_temperature 173(2)
_diffrn_detector_area_resol_mean 8.33
_diffrn_measured_fraction_theta_full 0.998
_diffrn_measured_fraction_theta_max 0.998
_diffrn_measurement_device_type 'Bruker APEXII CCD'
_diffrn_measurement_method '\f and \w scans'
_diffrn_radiation_monochromator graphite
_diffrn_radiation_source 'fine-focus sealed tube'
_diffrn_radiation_type MoK\a
_diffrn_radiation_wavelength 0.71073
_diffrn_reflns_av_R_equivalents 0.0334
_diffrn_reflns_av_sigmaI/netI 0.0252
_diffrn_reflns_limit_h_max 20
_diffrn_reflns_limit_h_min -17
_diffrn_reflns_limit_k_max 17
_diffrn_reflns_limit_k_min -15
_diffrn_reflns_limit_l_max 17
_diffrn_reflns_limit_l_min -17
_diffrn_reflns_number 48425
_diffrn_reflns_theta_full 28.43
_diffrn_reflns_theta_max 28.43
_diffrn_reflns_theta_min 1.40
_exptl_absorpt_coefficient_mu 1.139
_exptl_absorpt_correction_T_max 0.8496
_exptl_absorpt_correction_T_min 0.7781
_exptl_absorpt_correction_type numerical
_exptl_absorpt_process_details '(SADABS; Bruker, 2005)'
_exptl_crystal_colour 'light green'
_exptl_crystal_density_diffrn 1.779
_exptl_crystal_density_method 'not measured'
_exptl_crystal_description block
_exptl_crystal_F_000 1392
_exptl_crystal_size_max 0.23
_exptl_crystal_size_mid 0.22
_exptl_crystal_size_min 0.15
_refine_diff_density_max 0.497
_refine_diff_density_min -0.368
_refine_ls_extinction_method none
_refine_ls_goodness_of_fit_ref 1.067
_refine_ls_hydrogen_treatment mixed
_refine_ls_matrix_type full
_refine_ls_number_parameters 415
_refine_ls_number_reflns 6235
_refine_ls_number_restraints 0
_refine_ls_restrained_S_all 1.067
_refine_ls_R_factor_all 0.0355
_refine_ls_R_factor_gt 0.0277
_refine_ls_shift/su_max 0.001
_refine_ls_shift/su_mean 0.000
_refine_ls_structure_factor_coef Fsqd
_refine_ls_weighting_details
;
calc w=1/[\s^2^(Fo^2^)+(0.0345P)^2^+1.5506P] where P=(Fo^2^+2Fc^2^)/3
;
_refine_ls_weighting_scheme calc
_refine_ls_wR_factor_gt 0.0690
_refine_ls_wR_factor_ref 0.0721
_reflns_number_gt 5333
_reflns_number_total 6235
_reflns_threshold_expression I>2sigma(I)
_cod_data_source_file ez2208.cif
_cod_data_source_block I
_cod_original_cell_volume 2482.27(9)
_cod_original_sg_symbol_H-M 'P 21/c'
_cod_database_code 2225828
_cod_database_fobs_code 2225828

loop_
_symmetry_equiv_pos_as_xyz
'x, y, z'
'-x, y+1/2, -z+1/2'
'-x, -y, -z'
'x, -y-1/2, z-1/2'

loop_
_atom_site_type_symbol
_atom_site_label
_atom_site_fract_x
_atom_site_fract_y
_atom_site_fract_z
_atom_site_U_iso_or_equiv
_atom_site_adp_type
_atom_site_calc_flag
_atom_site_refinement_flags
_atom_site_occupancy
_atom_site_disorder_assembly
_atom_site_disorder_group
Ni Ni1 0.254825(15) 0.506019(16) 0.523912(16) 0.01040(6) Uani d . 1 . .
P P1 0.39949(3) 0.31363(3) 0.57666(3) 0.01121(10) Uani d . 1 . .
P P2 0.37259(3) 0.41840(3) 0.35969(3) 0.01008(9) Uani d . 1 . .
P P3 0.06502(3) 0.41352(3) 0.36142(3) 0.01021(9) Uani d . 1 . .
P P4 0.09045(3) 0.64384(3) 0.36384(3) 0.01202(10) Uani d . 1 . .
C C1 0.36922(12) 0.29690(12) 0.42905(13) 0.0115(3) Uani d . 1 . .
C C2 0.43105(13) 0.21769(14) 0.39811(14) 0.0168(4) Uani d . 1 . .
H H1C 0.4243 0.1528 0.4319 0.025 Uiso calc R 1 . .
H H2C 0.4953 0.2400 0.4229 0.025 Uiso calc R 1 . .
H H3C 0.4132 0.2096 0.3197 0.025 Uiso calc R 1 . .
C C3 0.06373(12) 0.52864(13) 0.28050(13) 0.0119(3) Uani d . 1 . .
C C4 -0.02889(13) 0.53922(15) 0.19427(14) 0.0179(4) Uani d . 1 . .
H H4C -0.0284 0.6008 0.1520 0.027 Uiso calc R 1 . .
H H5C -0.0785 0.5436 0.2291 0.027 Uiso calc R 1 . .
H H6C -0.0388 0.4801 0.1466 0.027 Uiso calc R 1 . .
N N1 0.27160(11) 0.25917(12) 0.39567(12) 0.0126(3) Uani d . 1 . .
H H1N 0.2545(15) 0.2521(17) 0.3304(19) 0.019 Uiso d . 1 . .
H H2N 0.2367(16) 0.2994(18) 0.4148(18) 0.019 Uiso d . 1 . .
H H3N 0.2685(15) 0.2013(18) 0.4245(17) 0.019 Uiso d . 1 . .
N N2 0.13780(11) 0.51860(12) 0.22423(12) 0.0146(3) Uani d . 1 . .
H H4N 0.1273(15) 0.4615(18) 0.1846(18) 0.022 Uiso d . 1 . .
H H5N 0.1925(17) 0.5163(17) 0.269(2) 0.022 Uiso d . 1 . .
H H6N 0.1398(15) 0.5704(18) 0.1835(18) 0.022 Uiso d . 1 . .
O O1 0.32986(8) 0.38339(9) 0.60142(9) 0.0134(2) Uani d . 1 . .
O O2 0.40603(9) 0.20946(9) 0.62466(9) 0.0160(3) Uani d . 1 . .
O O3 0.49780(9) 0.36086(10) 0.60780(10) 0.0170(3) Uani d . 1 . .
H H3O 0.5017(16) 0.4180(18) 0.6090(18) 0.020 Uiso d . 1 . .
O O4 0.31223(9) 0.49330(9) 0.39539(10) 0.0134(3) Uani d . 1 . .
O O5 0.32244(9) 0.39486(10) 0.23893(10) 0.0153(3) Uani d . 1 . .
H H5O 0.3493(16) 0.3661(18) 0.2144(19) 0.018 Uiso d . 1 . .
O O6 0.47117(8) 0.44797(9) 0.37730(10) 0.0159(3) Uani d . 1 . .
O O7 0.15774(8) 0.40580(9) 0.44333(9) 0.0129(2) Uani d . 1 . .
O O8 0.05982(9) 0.32515(10) 0.28082(10) 0.0168(3) Uani d . 1 . .
H H8O 0.0131(16) 0.2986(18) 0.2607(18) 0.020 Uiso d . 1 . .
O O9 -0.01636(8) 0.41774(10) 0.40575(10) 0.0156(3) Uani d . 1 . .
O O10 0.18139(9) 0.62792(9) 0.44657(9) 0.0152(3) Uani d . 1 . .
O O11 0.08907(9) 0.73164(9) 0.28909(10) 0.0166(3) Uani d . 1 . .
O O12 0.00776(9) 0.65624(10) 0.41202(11) 0.0176(3) Uani d . 1 . .
H H12O 0.0136(16) 0.6311(18) 0.4639(19) 0.021 Uiso d . 1 . .
O O13 0.35399(10) 0.60034(11) 0.61432(11) 0.0191(3) Uani d . 1 . .
H H131 0.4115(18) 0.5931(17) 0.6123(18) 0.023 Uiso d . 1 . .
H H132 0.3421(16) 0.6536(19) 0.6076(19) 0.023 Uiso d . 1 . .
O O14 0.18989(10) 0.51133(10) 0.64265(11) 0.0165(3) Uani d . 1 . .
H H141 0.1422(18) 0.5294(18) 0.6272(19) 0.020 Uiso d . 1 . .
H H142 0.2110(16) 0.5442(17) 0.6965(19) 0.020 Uiso d . 1 . .
O O15 0.19397(11) 0.29225(11) 0.67872(11) 0.0218(3) Uani d . 1 . .
H H151 0.1539(18) 0.3253(19) 0.673(2) 0.026 Uiso d . 1 . .
H H152 0.2340(17) 0.3238(18) 0.6574(19) 0.026 Uiso d . 1 . .
O O16 0.10537(12) 0.37339(13) 0.06297(12) 0.0288(3) Uani d . 1 . .
H H161 0.1308(18) 0.317(2) 0.095(2) 0.035 Uiso d . 1 . .
H H162 0.1417(19) 0.393(2) 0.035(2) 0.035 Uiso d . 1 . .
O O17 0.24192(11) 0.06113(11) 0.46573(12) 0.0243(3) Uani d . 1 . .
H H171 0.2308(18) 0.0144(19) 0.423(2) 0.029 Uiso d . 1 . .
H H172 0.2931(18) 0.0380(19) 0.510(2) 0.029 Uiso d . 1 . .
O O18 0.22367(11) 0.61233(12) 0.83215(12) 0.0263(3) Uani d . 1 . .
H H181 0.2724(18) 0.6606(19) 0.8440(19) 0.032 Uiso d . 1 . .
H H182 0.1789(18) 0.652(2) 0.822(2) 0.032 Uiso d . 1 . .
O O19 0.55044(11) 0.07361(13) 0.64598(13) 0.0291(3) Uani d . 1 . .
H H191 0.5136(19) 0.118(2) 0.644(2) 0.035 Uiso d . 1 . .
H H192 0.5823(18) 0.0687(19) 0.711(2) 0.035 Uiso d . 1 . .
O O20 0.30635(14) 0.79284(13) 0.63636(17) 0.0427(4) Uani d . 1 . .
H H201 0.336(2) 0.851(2) 0.621(2) 0.051 Uiso d . 1 . .
H H202 0.332(2) 0.803(2) 0.707(3) 0.051 Uiso d . 1 . .
O O21 0.39921(12) -0.05323(13) 0.55580(15) 0.0333(4) Uani d . 1 . .
H H211 0.447(2) -0.024(2) 0.593(2) 0.040 Uiso d . 1 . .
H H212 0.4083(19) -0.069(2) 0.493(2) 0.040 Uiso d . 1 . .
O O22A 0.67316(15) 0.28256(16) 0.6372(3) 0.0332(10) Uani d P 0.863(11) A 1
H H221 0.613(2) 0.307(2) 0.616(2) 0.040 Uiso d . 1 B 1
H H222 0.7072(19) 0.321(2) 0.607(2) 0.040 Uiso d . 1 C 1
O O23A 0.1136(2) 0.6434(4) 0.0445(4) 0.0398(14) Uani d P 0.81(2) D 1
H H231 0.068(2) 0.671(3) 0.025(3) 0.048 Uiso d . 1 E 1
H H232 0.162(2) 0.684(2) 0.063(2) 0.048 Uiso d . 1 F 1
O O22B 0.6571(14) 0.2621(15) 0.577(2) 0.058(6) Uiso d P 0.137(11) A 2
O O23B 0.1072(11) 0.6784(17) 0.0740(16) 0.045(5) Uiso d P 0.19(2) D 2

loop_
_atom_site_aniso_label
_atom_site_aniso_U_11
_atom_site_aniso_U_22
_atom_site_aniso_U_33
_atom_site_aniso_U_12
_atom_site_aniso_U_13
_atom_site_aniso_U_23
Ni1 0.00890(11) 0.01126(11) 0.01095(10) 0.00122(8) 0.00259(8) -0.00011(7)
P1 0.0109(2) 0.0114(2) 0.01128(18) 0.00152(16) 0.00294(16) 0.00155(15)
P2 0.0093(2) 0.0103(2) 0.01103(18) 0.00031(16) 0.00354(15) 0.00037(14)
P3 0.0084(2) 0.0113(2) 0.01100(18) -0.00023(16) 0.00281(15) -0.00083(15)
P4 0.0118(2) 0.0113(2) 0.01298(19) 0.00264(16) 0.00346(16) 0.00198(15)
C1 0.0107(8) 0.0114(8) 0.0126(7) 0.0006(6) 0.0035(6) 0.0004(6)
C2 0.0182(9) 0.0159(9) 0.0181(8) 0.0056(7) 0.0081(7) 0.0008(6)
C3 0.0098(8) 0.0147(8) 0.0120(7) 0.0008(6) 0.0043(6) 0.0007(6)
C4 0.0142(9) 0.0230(9) 0.0141(8) 0.0009(7) 0.0000(7) 0.0028(7)
N1 0.0126(8) 0.0116(7) 0.0140(7) -0.0005(6) 0.0041(6) -0.0004(6)
N2 0.0133(8) 0.0173(8) 0.0143(7) 0.0009(6) 0.0059(6) 0.0019(6)
O1 0.0137(6) 0.0150(6) 0.0122(5) 0.0035(5) 0.0045(5) 0.0013(4)
O2 0.0192(7) 0.0135(6) 0.0161(6) 0.0021(5) 0.0062(5) 0.0039(5)
O3 0.0121(6) 0.0152(6) 0.0219(6) -0.0008(5) 0.0016(5) 0.0000(5)
O4 0.0146(6) 0.0119(6) 0.0157(6) 0.0023(5) 0.0076(5) 0.0011(4)
O5 0.0159(7) 0.0181(7) 0.0121(6) 0.0019(5) 0.0043(5) -0.0010(5)
O6 0.0109(6) 0.0162(6) 0.0216(6) -0.0006(5) 0.0063(5) 0.0002(5)
O7 0.0108(6) 0.0111(6) 0.0152(6) 0.0000(5) 0.0008(5) 0.0004(4)
O8 0.0140(7) 0.0168(6) 0.0201(6) -0.0043(5) 0.0056(5) -0.0069(5)
O9 0.0106(6) 0.0205(6) 0.0175(6) 0.0024(5) 0.0067(5) 0.0021(5)
O10 0.0153(6) 0.0120(6) 0.0163(6) 0.0010(5) 0.0010(5) 0.0004(4)
O11 0.0160(7) 0.0148(6) 0.0191(6) 0.0028(5) 0.0053(5) 0.0064(5)
O12 0.0185(7) 0.0195(7) 0.0175(6) 0.0064(5) 0.0095(5) 0.0050(5)
O13 0.0123(7) 0.0156(6) 0.0281(7) 0.0001(5) 0.0035(5) -0.0060(5)
O14 0.0121(7) 0.0230(7) 0.0145(6) 0.0048(5) 0.0035(5) -0.0009(5)
O15 0.0212(8) 0.0214(7) 0.0235(7) 0.0042(6) 0.0076(6) 0.0070(5)
O16 0.0346(9) 0.0312(8) 0.0223(7) 0.0067(7) 0.0107(6) 0.0034(6)
O17 0.0247(8) 0.0186(7) 0.0265(7) -0.0006(6) 0.0018(6) 0.0005(6)
O18 0.0244(8) 0.0219(7) 0.0317(8) 0.0003(6) 0.0061(6) -0.0026(6)
O19 0.0262(9) 0.0312(9) 0.0286(8) 0.0084(7) 0.0058(7) -0.0019(6)
O20 0.0493(12) 0.0245(9) 0.0553(11) -0.0003(8) 0.0161(9) -0.0062(8)
O21 0.0259(9) 0.0301(9) 0.0413(9) 0.0024(7) 0.0051(7) -0.0056(7)
O22A 0.0208(12) 0.0242(11) 0.058(2) 0.0042(8) 0.0156(10) 0.0154(10)
O23A 0.0491(18) 0.038(2) 0.0339(18) 0.0057(12) 0.0146(12) 0.0157(15)

loop_
_atom_type_symbol
_atom_type_description
_atom_type_scat_dispersion_real
_atom_type_scat_dispersion_imag
_atom_type_scat_source
C C 0.0033 0.0016 'International Tables Vol C Tables 4.2.6.8 and 6.1.1.4'
H H 0.0000 0.0000 'International Tables Vol C Tables 4.2.6.8 and 6.1.1.4'
N N 0.0061 0.0033 'International Tables Vol C Tables 4.2.6.8 and 6.1.1.4'
O O 0.0106 0.0060 'International Tables Vol C Tables 4.2.6.8 and 6.1.1.4'
P P 0.1023 0.0942 'International Tables Vol C Tables 4.2.6.8 and 6.1.1.4'
Ni Ni 0.3393 1.1124 'International Tables Vol C Tables 4.2.6.8 and 6.1.1.4'

loop_
_geom_angle_atom_site_label_1
_geom_angle_atom_site_label_2
_geom_angle_atom_site_label_3
_geom_angle_site_symmetry_1
_geom_angle_site_symmetry_3
_geom_angle
_geom_angle_publ_flag
O1 Ni1 O4 . . 91.65(5) ?
O7 Ni1 O10 . . 92.51(5) ?
O14 Ni1 O13 . . 88.83(6) ?
O7 Ni1 O14 . . 88.69(5) ?
O7 Ni1 O13 . . 175.95(5) ?
O14 Ni1 O10 . . 91.76(5) ?
O13 Ni1 O10 . . 90.77(5) ?
O7 Ni1 O1 . . 87.74(5) ?
O14 Ni1 O1 . . 88.67(5) ?
O13 Ni1 O1 . . 88.99(5) ?
O10 Ni1 O1 . . 179.50(5) ?
O7 Ni1 O4 . . 86.64(5) ?
O14 Ni1 O4 . . 175.30(5) ?
O13 Ni1 O4 . . 95.86(5) ?
O10 Ni1 O4 . . 87.94(5) ?
O1 P1 O2 . . 116.32(7) ?
O1 P1 O3 . . 112.12(7) ?
O2 P1 O3 . . 108.12(7) ?
O1 P1 C1 . . 107.88(7) ?
O2 P1 C1 . . 106.67(7) ?
O3 P1 C1 . . 105.00(8) ?
O6 P2 O4 . . 116.57(7) ?
O6 P2 O5 . . 112.91(8) ?
O4 P2 O5 . . 105.62(7) ?
O6 P2 C1 . . 108.30(8) ?
O4 P2 C1 . . 108.70(8) ?
O5 P2 C1 . . 103.96(7) ?
O9 P3 O7 . . 115.95(7) ?
O9 P3 O8 . . 113.07(8) ?
O7 P3 O8 . . 106.51(7) ?
O9 P3 C3 . . 107.89(8) ?
O7 P3 C3 . . 108.38(7) ?
O8 P3 C3 . . 104.34(7) ?
O10 P4 O11 . . 114.22(7) ?
O10 P4 O12 . . 114.15(7) ?
O11 P4 O12 . . 107.92(7) ?
O10 P4 C3 . . 108.02(7) ?
O11 P4 C3 . . 107.33(7) ?
O12 P4 C3 . . 104.55(8) ?
N1 C1 C2 . . 108.83(14) ?
N1 C1 P2 . . 107.83(11) ?
C2 C1 P2 . . 111.41(12) ?
N1 C1 P1 . . 106.09(11) ?
C2 C1 P1 . . 110.99(11) ?
P2 C1 P1 . . 111.47(9) ?
C1 C2 H1C . . 109.5 ?
C1 C2 H2C . . 109.5 ?
H1C C2 H2C . . 109.5 ?
C1 C2 H3C . . 109.5 ?
H1C C2 H3C . . 109.5 ?
H2C C2 H3C . . 109.5 ?
N2 C3 C4 . . 108.05(14) ?
N2 C3 P3 . . 108.13(11) ?
C4 C3 P3 . . 110.53(12) ?
N2 C3 P4 . . 106.51(12) ?
C4 C3 P4 . . 110.93(12) ?
P3 C3 P4 . . 112.48(9) ?
C3 C4 H4C . . 109.5 ?
C3 C4 H5C . . 109.5 ?
H4C C4 H5C . . 109.5 ?
C3 C4 H6C . . 109.5 ?
H4C C4 H6C . . 109.5 ?
H5C C4 H6C . . 109.5 ?
C1 N1 H1N . . 109.7(16) ?
C1 N1 H2N . . 110.9(15) ?
H1N N1 H2N . . 110(2) ?
C1 N1 H3N . . 109.8(14) ?
H1N N1 H3N . . 108(2) ?
H2N N1 H3N . . 109(2) ?
C3 N2 H4N . . 108.2(15) ?
C3 N2 H5N . . 112.4(16) ?
H4N N2 H5N . . 109(2) ?
C3 N2 H6N . . 112.4(15) ?
H4N N2 H6N . . 110(2) ?
H5N N2 H6N . . 104(2) ?
P1 O1 Ni1 . . 134.46(7) ?
P1 O3 H3O . . 117.9(18) ?
P2 O4 Ni1 . . 136.17(7) ?
P2 O5 H5O . . 112.4(19) ?
P3 O7 Ni1 . . 135.55(7) ?
P3 O8 H8O . . 116.2(18) ?
P4 O10 Ni1 . . 136.12(8) ?
P4 O12 H12O . . 114.5(19) ?
Ni1 O13 H131 . . 119.3(15) ?
Ni1 O13 H132 . . 113.7(19) ?
H131 O13 H132 . . 108(2) ?
Ni1 O14 H141 . . 116.7(19) ?
Ni1 O14 H142 . . 120.6(17) ?
H141 O14 H142 . . 101(2) ?
H151 O15 H152 . . 109(3) ?
H161 O16 H162 . . 102(3) ?
H171 O17 H172 . . 99(2) ?
H181 O18 H182 . . 100(2) ?
H191 O19 H192 . . 106(3) ?
H201 O20 H202 . . 90(2) ?
H211 O21 H212 . . 108(3) ?
H221 O22A H222 . . 108(2) ?
H231 O23A H232 . . 115(3) ?
H221 O22B H222 . . 85(3) ?
H231 O23B H232 . . 117(4) ?

loop_
_geom_bond_atom_site_label_1
_geom_bond_atom_site_label_2
_geom_bond_site_symmetry_2
_geom_bond_distance
_geom_bond_publ_flag
Ni1 O1 . 2.0689(12) ?
Ni1 O4 . 2.0861(13) ?
Ni1 O7 . 2.0355(12) ?
Ni1 O10 . 2.0508(12) ?
Ni1 O13 . 2.0477(13) ?
Ni1 O14 . 2.0424(14) ?
P1 O1 . 1.4999(13) ?
P1 O2 . 1.5003(12) ?
P1 O3 . 1.5596(14) ?
P1 C1 . 1.8484(16) ?
P2 O6 . 1.4976(13) ?
P2 O4 . 1.5035(13) ?
P2 O5 . 1.5660(13) ?
P2 C1 . 1.8449(17) ?
P3 O9 . 1.4978(13) ?
P3 O7 . 1.5085(12) ?
P3 O8 . 1.5515(13) ?
P3 C3 . 1.8419(17) ?
P4 O10 . 1.5048(12) ?
P4 O11 . 1.5056(12) ?
P4 O12 . 1.5547(14) ?
P4 C3 . 1.8423(17) ?
C1 N1 . 1.505(2) ?
C1 C2 . 1.529(2) ?
C2 H1C . 0.9800 ?
C2 H2C . 0.9800 ?
C2 H3C . 0.9800 ?
C3 N2 . 1.503(2) ?
C3 C4 . 1.536(2) ?
C4 H4C . 0.9800 ?
C4 H5C . 0.9800 ?
C4 H6C . 0.9800 ?
N1 H1N . 0.82(2) ?
N1 H2N . 0.83(2) ?
N1 H3N . 0.86(2) ?
N2 H4N . 0.90(2) ?
N2 H5N . 0.87(2) ?
N2 H6N . 0.87(2) ?
O3 H3O . 0.76(2) ?
O5 H5O . 0.69(2) ?
O8 H8O . 0.77(2) ?
O12 H12O . 0.73(2) ?
O13 H131 . 0.88(3) ?
O13 H132 . 0.72(2) ?
O14 H141 . 0.73(2) ?
O14 H142 . 0.81(2) ?
O15 H151 . 0.73(3) ?
O15 H152 . 0.84(3) ?
O16 H161 . 0.88(3) ?
O16 H162 . 0.78(3) ?
O17 H171 . 0.81(3) ?
O17 H172 . 0.88(3) ?
O18 H181 . 0.95(3) ?
O18 H182 . 0.83(3) ?
O19 H191 . 0.81(3) ?
O19 H192 . 0.85(3) ?
O20 H201 . 0.94(3) ?
O20 H202 . 0.90(3) ?
O21 H211 . 0.85(3) ?
O21 H212 . 0.88(3) ?
O22A H221 . 0.94(3) ?
O22A H222 . 0.89(3) ?
O23A H231 . 0.76(3) ?
O23A H232 . 0.89(3) ?
O22B H221 . 1.12(3) ?
O22B H222 . 1.08(3) ?
O23B H231 . 0.75(3) ?
O23B H232 . 0.88(3) ?

loop_
_geom_hbond_atom_site_label_D
_geom_hbond_atom_site_label_H
_geom_hbond_atom_site_label_A
_geom_hbond_site_symmetry_A
_geom_hbond_distance_DH
_geom_hbond_distance_HA
_geom_hbond_distance_DA
_geom_hbond_angle_DHA
N1 H1N O15 4_565 0.82(2) 2.01(2) 2.807(2) 166(2)
N1 H2N O7 . 0.83(2) 1.95(2) 2.773(2) 172(2)
N1 H3N O17 . 0.86(2) 2.00(2) 2.843(2) 169(2)
N2 H4N O16 . 0.90(2) 1.91(2) 2.774(2) 160(2)
N2 H5N O4 . 0.87(2) 2.10(3) 2.955(2) 169(2)
N2 H6N O23A . 0.87(2) 1.98(2) 2.789(3) 154(2)
O3 H3O O6 3_666 0.76(2) 1.81(2) 2.5637(18) 172(2)
O5 H5O O2 4_565 0.69(2) 1.91(2) 2.5930(18) 170(3)
O8 H8O O11 2_545 0.77(2) 1.74(2) 2.5075(18) 176(3)
O12 H12O O9 3_566 0.73(2) 1.79(2) 2.5209(18) 172(3)
O13 H131 O6 3_666 0.88(3) 1.83(3) 2.696(2) 167(2)
O13 H132 O20 . 0.72(2) 1.98(3) 2.678(2) 162(3)
O14 H141 O9 3_566 0.73(2) 1.96(3) 2.6936(19) 176(3)
O14 H142 O18 . 0.81(2) 1.93(2) 2.711(2) 162(2)
O15 H151 O12 3_566 0.73(3) 2.40(3) 3.029(2) 145(2)
O15 H152 O1 . 0.84(3) 1.96(3) 2.797(2) 174(2)
O16 H161 O15 4_565 0.88(3) 1.90(3) 2.775(2) 172(2)
O16 H162 O17 4_565 0.78(3) 2.06(3) 2.838(2) 177(3)
O17 H171 O18 4_565 0.81(3) 2.03(3) 2.835(2) 170(3)
O17 H172 O21 . 0.88(3) 1.96(3) 2.786(2) 155(2)
O18 H181 O22A 2_656 0.95(3) 1.79(3) 2.702(2) 158(2)
O18 H182 O11 4_576 0.83(3) 2.02(3) 2.841(2) 168(2)
O19 H191 O2 . 0.81(3) 1.98(3) 2.781(2) 169(3)
O19 H192 O13 2_646 0.85(3) 2.23(3) 3.055(2) 163(2)
O20 H201 O21 1_565 0.94(3) 1.91(3) 2.829(3) 164(3)
O20 H202 O22A 2_656 0.90(3) 2.05(3) 2.861(4) 149(3)
O21 H211 O19 . 0.85(3) 1.99(3) 2.814(2) 163(3)
O21 H212 O19 3_656 0.88(3) 2.06(3) 2.928(3) 166(3)
O22A H221 O3 . 0.94(3) 1.86(3) 2.775(2) 167(3)
O22A H222 O10 3_666 0.89(3) 2.10(3) 2.958(3) 161(2)
O23A H231 O16 3_565 0.76(3) 2.62(3) 3.225(4) 139(3)
O23A H232 O20 4_575 0.89(3) 2.14(3) 2.951(4) 150(3)

loop_
_geom_torsion_atom_site_label_1
_geom_torsion_atom_site_label_2
_geom_torsion_atom_site_label_3
_geom_torsion_atom_site_label_4
_geom_torsion_site_symmetry_1
_geom_torsion_site_symmetry_2
_geom_torsion_site_symmetry_3
_geom_torsion_site_symmetry_4
_geom_torsion
_geom_torsion_publ_flag
O6 P2 C1 N1 . . . . -170.58(11) ?
O4 P2 C1 N1 . . . . 61.89(12) ?
O5 P2 C1 N1 . . . . -50.27(13) ?
O6 P2 C1 C2 . . . . -51.23(13) ?
O4 P2 C1 C2 . . . . -178.76(11) ?
O5 P2 C1 C2 . . . . 69.08(13) ?
O6 P2 C1 P1 . . . . 73.36(10) ?
O4 P2 C1 P1 . . . . -54.17(11) ?
O5 P2 C1 P1 . . . . -166.33(9) ?
O1 P1 C1 N1 . . . . -55.84(12) ?
O2 P1 C1 N1 . . . . 69.81(12) ?
O3 P1 C1 N1 . . . . -175.58(11) ?
O1 P1 C1 C2 . . . . -173.91(12) ?
O2 P1 C1 C2 . . . . -48.25(14) ?
O3 P1 C1 C2 . . . . 66.35(14) ?
O1 P1 C1 P2 . . . . 61.27(11) ?
O2 P1 C1 P2 . . . . -173.07(8) ?
O3 P1 C1 P2 . . . . -58.47(11) ?
O9 P3 C3 N2 . . . . -172.77(11) ?
O7 P3 C3 N2 . . . . 60.95(12) ?
O8 P3 C3 N2 . . . . -52.26(12) ?
O9 P3 C3 C4 . . . . -54.68(14) ?
O7 P3 C3 C4 . . . . 179.03(12) ?
O8 P3 C3 C4 . . . . 65.82(14) ?
O9 P3 C3 P4 . . . . 69.91(10) ?
O7 P3 C3 P4 . . . . -56.38(11) ?
O8 P3 C3 P4 . . . . -169.59(9) ?
O10 P4 C3 N2 . . . . -62.98(12) ?
O11 P4 C3 N2 . . . . 60.62(12) ?
O12 P4 C3 N2 . . . . 175.08(10) ?
O10 P4 C3 C4 . . . . 179.67(12) ?
O11 P4 C3 C4 . . . . -56.72(14) ?
O12 P4 C3 C4 . . . . 57.74(14) ?
O10 P4 C3 P3 . . . . 55.30(11) ?
O11 P4 C3 P3 . . . . 178.91(9) ?
O12 P4 C3 P3 . . . . -66.64(10) ?
O2 P1 O1 Ni1 . . . . -153.15(9) ?
O3 P1 O1 Ni1 . . . . 81.70(11) ?
C1 P1 O1 Ni1 . . . . -33.43(12) ?
O7 Ni1 O1 P1 . . . . 87.56(11) ?
O14 Ni1 O1 P1 . . . . 176.31(11) ?
O13 Ni1 O1 P1 . . . . -94.84(11) ?
O4 Ni1 O1 P1 . . . . 1.00(11) ?
O6 P2 O4 Ni1 . . . . -104.40(11) ?
O5 P2 O4 Ni1 . . . . 129.32(11) ?
C1 P2 O4 Ni1 . . . . 18.27(13) ?
O7 Ni1 O4 P2 . . . . -79.32(11) ?
O13 Ni1 O4 P2 . . . . 97.48(11) ?
O10 Ni1 O4 P2 . . . . -171.96(11) ?
O1 Ni1 O4 P2 . . . . 8.33(11) ?
O9 P3 O7 Ni1 . . . . -91.92(12) ?
O8 P3 O7 Ni1 . . . . 141.28(10) ?
C3 P3 O7 Ni1 . . . . 29.52(13) ?
O14 Ni1 O7 P3 . . . . 89.45(11) ?
O10 Ni1 O7 P3 . . . . -2.25(11) ?
O1 Ni1 O7 P3 . . . . 178.18(11) ?
O4 Ni1 O7 P3 . . . . -90.04(11) ?
O11 P4 O10 Ni1 . . . . -146.97(10) ?
O12 P4 O10 Ni1 . . . . 88.17(12) ?
C3 P4 O10 Ni1 . . . . -27.64(13) ?
O7 Ni1 O10 P4 . . . . 1.17(12) ?
O14 Ni1 O10 P4 . . . . -87.60(12) ?
O13 Ni1 O10 P4 . . . . -176.46(12) ?
O4 Ni1 O10 P4 . . . . 87.71(12) ?
